data_4301325
loop_
_publ_author_name
'Grigory B. Andreev'
'Nina A. Budantseva'
'Ivan G. Tananaev'
'Boris F. Myasoedov'

_publ_contact_author_address
;
A. N. Frumkin Institute of Physical Chemistry and 
Electrochemistry, 31 Leninskiy pr., Moscow, 119991, Russia
;
_publ_contact_author_email grigory_andreev@mail.ru
_publ_contact_author_name 'Grigory Andreev'
_publ_section_title
;
Interaction of Transuranium Elements with Biologically Important Molecules:
Structural and Spectroscopic Study of Np(V) Complexes with Imidazole
;
_journal_name_full 'Inorganic Chemistry'
_journal_page_first 1232
_journal_page_last 1235
_journal_paper_doi 10.1021/ic801882p
_journal_volume 48
_journal_year 2009
_chemical_formula_moiety 'C20 H24 N12 Np2 O8 , 5(C3 H4 N2), (H2 O)'
_chemical_formula_sum 'C35 H46 N22 Np2 O9'
_chemical_formula_weight 1392.94
_chemical_name_systematic
; 
 ? 
;
_space_group_IT_number 2
_symmetry_space_group_name_Hall '-P 1'
_symmetry_space_group_name_H-M 'P -1'
_atom_sites_solution_hydrogens geom
_atom_sites_solution_primary direct
_atom_sites_solution_secondary difmap
_audit_creation_method SHELXL-97
_cell_angle_alpha 101.988(3)
_cell_angle_beta 94.976(3)
_cell_angle_gamma 104.996(2)
_cell_formula_units_Z 2
_cell_length_a 9.7602(4)
_cell_length_b 10.8928(5)
_cell_length_c 23.8816(12)
_cell_measurement_temperature 100(2)
_cell_volume 2372.37(19)
_computing_structure_refinement 'SHELXL-97 (Sheldrick, 1997)'
_computing_structure_solution 'SHELXS-97 (Sheldrick, 1990)'
_diffrn_ambient_temperature 100(2)
_diffrn_measured_fraction_theta_full 0.990
_diffrn_measured_fraction_theta_max 0.990
_diffrn_measurement_device_type 'Bruker Kappa APEX II area-detector'
_diffrn_measurement_method 'phi and omega scans'
_diffrn_radiation_monochromator graphite
_diffrn_radiation_source 'fine-focus sealed tube'
_diffrn_radiation_type MoK\a
_diffrn_radiation_wavelength 0.71073
_diffrn_reflns_av_R_equivalents 0.0387
_diffrn_reflns_av_sigmaI/netI 0.0389
_diffrn_reflns_limit_h_max 14
_diffrn_reflns_limit_h_min -14
_diffrn_reflns_limit_k_max 16
_diffrn_reflns_limit_k_min -16
_diffrn_reflns_limit_l_max 35
_diffrn_reflns_limit_l_min -36
_diffrn_reflns_number 34563
_diffrn_reflns_theta_full 33.00
_diffrn_reflns_theta_max 33.00
_diffrn_reflns_theta_min 0.88
_exptl_absorpt_coefficient_mu 4.431
_exptl_absorpt_correction_T_max 0.65
_exptl_absorpt_correction_T_min 0.56
_exptl_absorpt_correction_type numerical
_exptl_absorpt_process_details 'APEX 2 (Bruker, 2006)'
_exptl_crystal_density_diffrn 1.950
_exptl_crystal_density_method 'not measured'
_exptl_crystal_F_000 1336
_exptl_crystal_size_max 0.16
_exptl_crystal_size_mid 0.11
_exptl_crystal_size_min 0.10
_refine_diff_density_max 2.629
_refine_diff_density_min -1.420
_refine_diff_density_rms 0.144
_refine_ls_extinction_method none
_refine_ls_goodness_of_fit_ref 0.988
_refine_ls_hydrogen_treatment mixed
_refine_ls_matrix_type full
_refine_ls_number_parameters 619
_refine_ls_number_reflns 17702
_refine_ls_number_restraints 8
_refine_ls_restrained_S_all 0.996
_refine_ls_R_factor_all 0.0350
_refine_ls_R_factor_gt 0.0255
_refine_ls_shift/su_max 0.004
_refine_ls_shift/su_mean 0.000
_refine_ls_structure_factor_coef Fsqd
_refine_ls_weighting_details 'calc w=1/[\s^2^(Fo^2^)+(0.0290P)^2^+0.0000P] where P=(Fo^2^+2Fc^2^)/3'
_refine_ls_weighting_scheme calc
_refine_ls_wR_factor_gt 0.0599
_refine_ls_wR_factor_ref 0.0633
_reflns_number_gt 14095
_reflns_number_total 17705
_reflns_threshold_expression >2sigma(I)
_cod_data_source_file ic801882p_si_001_2.cif
_cod_data_source_block 2
_cod_database_code 4301325

loop_
_symmetry_equiv_pos_as_xyz
'x, y, z'
'-x, -y, -z'

loop_
_atom_site_label
_atom_site_type_symbol
_atom_site_fract_x
_atom_site_fract_y
_atom_site_fract_z
_atom_site_U_iso_or_equiv
_atom_site_adp_type
_atom_site_occupancy
_atom_site_symmetry_multiplicity
_atom_site_calc_flag
_atom_site_refinement_flags
_atom_site_disorder_assembly
_atom_site_disorder_group
Np1 Np -0.124478(8) 1.876059(7) 0.349053(3) 0.00954(2) Uani 1 1 d . . .
Np2 Np -0.376263(8) 2.114098(7) 0.152078(3) 0.00901(2) Uani 1 1 d . . .
O1 O -0.17972(19) 1.71907(16) 0.29369(7) 0.0173(3) Uani 1 1 d . . .
O2 O -0.06697(18) 2.02973(16) 0.40496(7) 0.0168(3) Uani 1 1 d . . .
O3 O -0.42394(18) 1.96538(16) 0.09405(7) 0.0165(3) Uani 1 1 d . . .
O4 O -0.33433(18) 2.26886(16) 0.20918(7) 0.0164(3) Uani 1 1 d . . .
O5 O -0.33418(18) 1.92299(17) 0.30107(7) 0.0183(3) Uani 1 1 d . . .
O6 O -0.07070(17) 2.00030(16) 0.27274(7) 0.0155(3) Uani 1 1 d . . .
O7 O -0.42504(17) 1.98742(17) 0.22649(7) 0.0166(3) Uani 1 1 d . . .
O8 O -0.16197(18) 2.07183(17) 0.20056(7) 0.0181(3) Uani 1 1 d . . .
N1 N -0.3294(2) 1.81210(19) 0.40561(8) 0.0153(4) Uani 1 1 d . . .
N2 N -0.5003(2) 1.7009(2) 0.44551(9) 0.0207(4) Uani 1 1 d . . .
H2A H -0.5621 1.6356 0.4524 0.025 Uiso 1 1 calc R . .
N3 N -0.0404(2) 1.74840(19) 0.41517(8) 0.0168(4) Uani 1 1 d . . .
N4 N 0.0965(2) 1.6980(2) 0.47987(9) 0.0237(5) Uani 1 1 d . . .
H4A H 0.1582 1.7068 0.5095 0.028 Uiso 1 1 calc R . .
N5 N 0.1348(2) 1.8939(2) 0.33556(9) 0.0190(4) Uani 1 1 d . . .
N6 N 0.3213(2) 1.8244(2) 0.31549(9) 0.0251(5) Uani 1 1 d . . .
H6A H 0.3708 1.7732 0.3020 0.030 Uiso 1 1 calc R . .
N7 N -0.1678(2) 2.18837(19) 0.09940(8) 0.0146(4) Uani 1 1 d . . .
N8 N 0.0099(3) 2.3048(3) 0.06482(12) 0.0372(6) Uani 1 1 d U . .
H8A H 0.0742 2.3714 0.0604 0.045 Uiso 1 1 calc R . .
N9 N -0.4630(2) 2.2410(2) 0.08562(8) 0.0164(4) Uani 1 1 d . . .
N10 N -0.5897(2) 2.2904(3) 0.01732(9) 0.0267(5) Uani 1 1 d . . .
H10A H -0.6465 2.2811 -0.0138 0.032 Uiso 1 1 calc R . .
N11 N -0.6440(2) 2.0673(2) 0.16405(8) 0.0171(4) Uani 1 1 d . . .
N12 N -0.8402(2) 2.0248(2) 0.20462(9) 0.0215(4) Uani 1 1 d . . .
H12A H -0.8947 2.0110 0.2304 0.026 Uiso 1 1 calc R . .
N13 N -0.8032(3) 1.5450(2) 0.06582(14) 0.0383(6) Uani 1 1 d . . .
N14 N -0.6567(3) 1.7424(2) 0.08082(12) 0.0319(6) Uani 1 1 d . . .
H14A H -0.6039 1.8160 0.0772 0.038 Uiso 1 1 calc R . .
N15 N 0.6624(2) 1.2771(2) 0.32881(8) 0.0201(4) Uani 1 1 d . . .
H15A H 0.6714 1.2664 0.2927 0.024 Uiso 1 1 calc R . .
N16 N 0.7065(3) 1.2788(2) 0.42109(9) 0.0269(5) Uani 1 1 d . . .
N17 N 0.3730(3) 1.5838(2) 0.26271(10) 0.0335(6) Uani 1 1 d . . .
N18 N 0.4384(3) 1.4083(2) 0.22648(9) 0.0292(5) Uani 1 1 d . . .
H18A H 0.4921 1.3588 0.2161 0.035 Uiso 1 1 calc R . .
N19 N -0.2254(3) 1.7217(3) 0.08184(10) 0.0347(6) Uani 1 1 d . . .
N20 N -0.1802(2) 1.7112(2) 0.17252(9) 0.0226(4) Uani 1 1 d . . .
H20A H -0.1889 1.7161 0.2084 0.027 Uiso 1 1 calc R . .
N21 N 0.1370(2) 2.2700(2) 0.41778(10) 0.0235(4) Uani 1 1 d . . .
H21A H 0.0795 2.1990 0.4219 0.028 Uiso 1 1 calc R . .
N22 N 0.3020(2) 2.4604(2) 0.43890(10) 0.0237(5) Uani 1 1 d . . .
C8 C 0.3748(3) 1.9520(3) 0.34587(11) 0.0223(5) Uani 1 1 d . . .
H8B H 0.4707 2.0002 0.3559 0.027 Uiso 1 1 calc R . .
C11 C -0.0192(3) 2.1813(3) 0.03309(14) 0.0321(6) Uani 1 1 d . . .
H11A H 0.0270 2.1513 0.0029 0.038 Uiso 1 1 calc R . .
C17 C -0.8842(3) 2.0247(3) 0.14887(11) 0.0271(6) Uani 1 1 d . . .
H17A H -0.9777 2.0102 0.1313 0.033 Uiso 1 1 calc R . .
C27 C 0.2516(3) 1.4778(3) 0.24259(12) 0.0379(8) Uani 1 1 d . . .
H27A H 0.1577 1.4807 0.2445 0.045 Uiso 1 1 calc R . .
C33 C 0.2531(3) 2.4242(3) 0.38039(12) 0.0245(5) Uani 1 1 d . . .
H33A H 0.2851 2.4730 0.3540 0.029 Uiso 1 1 calc R . .
C1 C -0.4124(3) 1.6951(2) 0.40557(10) 0.0196(5) Uani 1 1 d . . .
H1A H -0.4100 1.6179 0.3807 0.024 Uiso 1 1 calc R . .
C2 C -0.4738(3) 1.8290(3) 0.47327(13) 0.0286(6) Uani 1 1 d . . .
H2B H -0.5182 1.8631 0.5032 0.034 Uiso 1 1 calc R . .
C3 C -0.3685(3) 1.8975(3) 0.44801(11) 0.0228(5) Uani 1 1 d . . .
H3A H -0.3292 1.9879 0.4580 0.027 Uiso 1 1 calc R . .
C4 C 0.0556(3) 1.7951(3) 0.46280(10) 0.0208(5) Uani 1 1 d . . .
H4B H 0.0900 1.8832 0.4819 0.025 Uiso 1 1 calc R . .
C5 C 0.0223(3) 1.5828(3) 0.44154(11) 0.0241(5) Uani 1 1 d . . .
H5A H 0.0284 1.4995 0.4425 0.029 Uiso 1 1 calc R . .
C6 C -0.0621(3) 1.6147(2) 0.40188(10) 0.0215(5) Uani 1 1 d . . .
H6B H -0.1248 1.5556 0.3706 0.026 Uiso 1 1 calc R . .
C9 C 0.2585(3) 1.9935(2) 0.35832(11) 0.0212(5) Uani 1 1 d . . .
H9A H 0.2620 2.0768 0.3791 0.025 Uiso 1 1 calc R . .
C7 C 0.1780(3) 1.7935(3) 0.31047(11) 0.0234(5) Uani 1 1 d . . .
H7A H 0.1167 1.7117 0.2917 0.028 Uiso 1 1 calc R . .
C10 C -0.1299(3) 2.1090(3) 0.05400(11) 0.0212(5) Uani 1 1 d . . .
H10B H -0.1733 2.0197 0.0399 0.025 Uiso 1 1 calc R . .
C12 C -0.0795(3) 2.3060(3) 0.10488(14) 0.0305(6) Uani 1 1 d . . .
H12B H -0.0788 2.3800 0.1327 0.037 Uiso 1 1 calc R . .
C13 C -0.5498(3) 2.1949(3) 0.03559(10) 0.0202(5) Uani 1 1 d . . .
H13A H -0.5793 2.1074 0.0157 0.024 Uiso 1 1 calc R . .
C14 C -0.5245(3) 2.4043(3) 0.05680(12) 0.0315(7) Uani 1 1 d . . .
H14B H -0.5323 2.4869 0.0554 0.038 Uiso 1 1 calc R . .
C15 C -0.4450(3) 2.3742(3) 0.09906(11) 0.0246(5) Uani 1 1 d . . .
H15B H -0.3880 2.4338 0.1317 0.029 Uiso 1 1 calc R . .
C16 C -0.7627(3) 2.0504(3) 0.12429(11) 0.0277(6) Uani 1 1 d . . .
H16A H -0.7599 2.0559 0.0860 0.033 Uiso 1 1 calc R . .
C18 C -0.6969(3) 2.0500(2) 0.21221(10) 0.0189(5) Uani 1 1 d . . .
H18B H -0.6417 2.0549 0.2468 0.023 Uiso 1 1 calc R . .
C19 C -0.7452(4) 1.6407(4) 0.03683(15) 0.0548(11) Uani 1 1 d . . .
H19A H -0.7617 1.6373 -0.0025 0.066 Uiso 1 1 calc R . .
C22 C 0.7462(3) 1.2513(3) 0.37010(11) 0.0245(5) Uani 1 1 d . . .
H22A H 0.8233 1.2179 0.3632 0.029 Uiso 1 1 calc R . .
C23 C 0.5605(3) 1.3234(3) 0.35498(10) 0.0223(5) Uani 1 1 d . . .
H23A H 0.4863 1.3478 0.3374 0.027 Uiso 1 1 calc R . .
C24 C 0.5903(3) 1.3261(3) 0.41217(11) 0.0272(6) Uani 1 1 d . . .
H24A H 0.5398 1.3555 0.4409 0.033 Uiso 1 1 calc R . .
C25 C 0.2910(4) 1.3694(3) 0.21969(13) 0.0356(7) Uani 1 1 d . . .
H25A H 0.2307 1.2859 0.2029 0.043 Uiso 1 1 calc R . .
C26 C 0.4847(3) 1.5372(3) 0.25222(11) 0.0275(6) Uani 1 1 d . . .
H26A H 0.5804 1.5865 0.2614 0.033 Uiso 1 1 calc R . .
C28 C -0.2669(3) 1.7393(3) 0.13310(11) 0.0294(6) Uani 1 1 d . . .
H28A H -0.3466 1.7677 0.1412 0.035 Uiso 1 1 calc R . .
C29 C -0.0752(3) 1.6734(3) 0.14469(12) 0.0310(6) Uani 1 1 d . . .
H29A H 0.0012 1.6494 0.1608 0.037 Uiso 1 1 calc R . .
C30 C -0.1063(4) 1.6782(4) 0.08872(13) 0.0425(9) Uani 1 1 d . . .
H30A H -0.0544 1.6554 0.0593 0.051 Uiso 1 1 calc R . .
C31 C 0.1520(3) 2.3076(3) 0.36700(14) 0.0297(6) Uani 1 1 d . . .
H31A H 0.1024 2.2619 0.3305 0.036 Uiso 1 1 calc R . .
C32 C 0.2283(3) 2.3643(3) 0.46014(12) 0.0241(5) Uani 1 1 d . . .
H32A H 0.2385 2.3624 0.4990 0.029 Uiso 1 1 calc R . .
C34 C -0.3243(2) 1.9715(2) 0.25820(9) 0.0139(4) Uani 1 1 d . . .
C35 C -0.1723(2) 2.0191(2) 0.24212(9) 0.0135(4) Uani 1 1 d . . .
C21 C -0.6704(4) 1.7031(5) 0.12871(19) 0.0612(12) Uani 1 1 d . . .
H21B H -0.6224 1.7524 0.1650 0.073 Uiso 1 1 calc R . .
C20 C -0.7556(5) 1.5913(4) 0.11974(19) 0.0554(10) Uani 1 1 d . . .
H20 H -0.7812 1.5476 0.1485 0.066 Uiso 1 1 calc R . .
O9 O -0.0910(2) 1.4961(2) 0.24360(10) 0.0369(5) Uani 1 1 d D . .
H9C H -0.136(3) 1.4108(18) 0.2349(14) 0.044 Uiso 1 1 d D . .
H9D H -0.109(3) 1.570(2) 0.2637(12) 0.044 Uiso 1 1 d D . .

loop_
_atom_site_aniso_label
_atom_site_aniso_U_11
_atom_site_aniso_U_22
_atom_site_aniso_U_33
_atom_site_aniso_U_23
_atom_site_aniso_U_13
_atom_site_aniso_U_12
Np1 0.00942(4) 0.00997(4) 0.01009(4) 0.00316(3) 0.00153(3) 0.00361(3)
Np2 0.00875(4) 0.00978(4) 0.00906(4) 0.00239(3) 0.00197(3) 0.00327(3)
O1 0.0204(9) 0.0157(8) 0.0136(7) 0.0004(6) 0.0005(6) 0.0048(7)
O2 0.0179(9) 0.0119(7) 0.0188(8) 0.0018(6) 0.0044(6) 0.0020(6)
O3 0.0181(9) 0.0132(7) 0.0159(7) 0.0000(6) 0.0063(6) 0.0021(6)
O4 0.0198(9) 0.0165(8) 0.0119(7) 0.0005(6) 0.0016(6) 0.0062(7)
O5 0.0128(8) 0.0276(9) 0.0217(8) 0.0158(7) 0.0070(6) 0.0089(7)
O6 0.0112(8) 0.0220(8) 0.0175(8) 0.0109(6) 0.0035(6) 0.0066(6)
O7 0.0115(8) 0.0238(8) 0.0193(8) 0.0117(7) 0.0044(6) 0.0072(6)
O8 0.0135(8) 0.0265(9) 0.0206(8) 0.0150(7) 0.0062(6) 0.0082(7)
N1 0.0142(9) 0.0157(9) 0.0162(9) 0.0058(7) 0.0036(7) 0.0027(7)
N2 0.0188(11) 0.0204(10) 0.0208(10) 0.0053(8) 0.0064(8) 0.0003(8)
N3 0.0185(10) 0.0182(9) 0.0151(9) 0.0051(7) -0.0006(7) 0.0080(8)
N4 0.0227(11) 0.0370(13) 0.0190(10) 0.0146(9) 0.0033(8) 0.0154(10)
N5 0.0156(10) 0.0215(10) 0.0217(10) 0.0035(8) 0.0027(8) 0.0101(8)
N6 0.0236(12) 0.0342(12) 0.0243(11) 0.0046(9) 0.0084(9) 0.0204(10)
N7 0.0125(9) 0.0143(9) 0.0164(9) 0.0043(7) 0.0029(7) 0.0021(7)
N8 0.0335(9) 0.0310(9) 0.0463(10) 0.0082(8) 0.0153(8) 0.0058(7)
N9 0.0173(10) 0.0195(9) 0.0150(9) 0.0067(7) 0.0025(7) 0.0077(8)
N10 0.0246(12) 0.0441(14) 0.0205(10) 0.0171(10) 0.0042(9) 0.0176(11)
N11 0.0126(9) 0.0245(10) 0.0159(9) 0.0055(8) 0.0041(7) 0.0070(8)
N12 0.0137(10) 0.0303(11) 0.0242(10) 0.0104(9) 0.0092(8) 0.0074(9)
N13 0.0191(12) 0.0188(11) 0.071(2) 0.0052(12) 0.0129(12) -0.0022(9)
N14 0.0296(14) 0.0179(11) 0.0437(15) 0.0067(10) 0.0102(11) -0.0018(10)
N15 0.0230(11) 0.0268(11) 0.0105(8) 0.0009(7) 0.0010(7) 0.0106(9)
N16 0.0297(13) 0.0389(13) 0.0182(10) 0.0102(9) 0.0003(9) 0.0186(11)
N17 0.0351(15) 0.0320(13) 0.0331(13) -0.0040(10) 0.0012(11) 0.0194(11)
N18 0.0393(15) 0.0306(12) 0.0256(11) 0.0058(9) 0.0077(10) 0.0235(11)
N19 0.0445(16) 0.0489(16) 0.0197(11) 0.0111(11) 0.0007(10) 0.0281(13)
N20 0.0295(12) 0.0223(10) 0.0162(9) 0.0023(8) 0.0007(8) 0.0103(9)
N21 0.0172(11) 0.0146(9) 0.0358(12) 0.0033(9) 0.0085(9) 0.0003(8)
N22 0.0161(10) 0.0212(10) 0.0345(12) 0.0109(9) 0.0078(9) 0.0019(8)
C8 0.0163(12) 0.0279(13) 0.0253(12) 0.0068(10) 0.0063(9) 0.0092(10)
C11 0.0283(15) 0.0273(14) 0.0489(18) 0.0149(13) 0.0274(13) 0.0107(12)
C17 0.0126(12) 0.0455(17) 0.0224(12) 0.0075(12) 0.0026(9) 0.0073(11)
C27 0.0292(17) 0.0339(16) 0.046(2) -0.0048(15) 0.0020(15) 0.0141(14)
C33 0.0209(13) 0.0249(13) 0.0288(13) 0.0069(11) 0.0083(10) 0.0062(10)
C1 0.0212(12) 0.0157(11) 0.0193(11) 0.0037(9) 0.0020(9) 0.0014(9)
C2 0.0280(15) 0.0236(13) 0.0368(15) 0.0074(11) 0.0187(12) 0.0069(11)
C3 0.0213(13) 0.0172(11) 0.0315(13) 0.0052(10) 0.0135(10) 0.0057(10)
C4 0.0214(13) 0.0256(12) 0.0162(11) 0.0068(9) -0.0005(9) 0.0078(10)
C5 0.0329(15) 0.0286(13) 0.0219(12) 0.0125(10) 0.0096(10) 0.0211(12)
C6 0.0311(14) 0.0186(11) 0.0189(11) 0.0068(9) 0.0028(10) 0.0126(10)
C9 0.0167(12) 0.0220(12) 0.0253(12) 0.0026(10) 0.0050(9) 0.0082(10)
C7 0.0198(13) 0.0242(12) 0.0254(12) 0.0005(10) 0.0028(10) 0.0093(10)
C10 0.0198(13) 0.0195(11) 0.0238(12) 0.0053(9) 0.0080(10) 0.0032(9)
C12 0.0251(15) 0.0141(11) 0.0482(17) 0.0011(11) 0.0166(12) -0.0001(10)
C13 0.0180(12) 0.0285(13) 0.0145(10) 0.0064(9) 0.0011(9) 0.0066(10)
C14 0.0446(18) 0.0371(16) 0.0295(14) 0.0201(12) 0.0135(12) 0.0282(14)
C15 0.0362(16) 0.0220(12) 0.0212(12) 0.0069(10) 0.0059(10) 0.0161(11)
C16 0.0167(13) 0.0494(18) 0.0176(11) 0.0091(11) 0.0040(9) 0.0090(12)
C18 0.0136(11) 0.0244(12) 0.0217(11) 0.0093(9) 0.0063(9) 0.0063(9)
C19 0.052(2) 0.093(3) 0.0297(17) 0.0043(19) 0.0109(16) 0.046(2)
C22 0.0237(13) 0.0314(14) 0.0204(12) 0.0034(10) -0.0003(10) 0.0147(11)
C23 0.0244(13) 0.0291(13) 0.0173(11) 0.0076(10) 0.0020(9) 0.0129(11)
C24 0.0318(15) 0.0418(16) 0.0171(11) 0.0111(11) 0.0086(10) 0.0211(13)
C25 0.0394(18) 0.0277(15) 0.0396(17) 0.0031(12) 0.0028(14) 0.0141(13)
C26 0.0290(15) 0.0316(14) 0.0228(12) 0.0027(11) 0.0066(11) 0.0125(12)
C28 0.0359(16) 0.0341(15) 0.0230(13) 0.0036(11) 0.0007(11) 0.0221(13)
C29 0.0268(15) 0.0446(17) 0.0295(14) 0.0189(13) 0.0032(11) 0.0163(13)
C30 0.044(2) 0.074(3) 0.0304(16) 0.0288(16) 0.0163(14) 0.0375(19)
C31 0.0237(14) 0.0302(15) 0.0348(15) 0.0037(12) 0.0103(12) 0.0081(12)
C32 0.0164(12) 0.0241(13) 0.0326(14) 0.0089(11) 0.0056(10) 0.0051(10)
C34 0.0097(10) 0.0167(10) 0.0181(10) 0.0078(8) 0.0044(8) 0.0050(8)
C35 0.0092(10) 0.0171(10) 0.0171(10) 0.0076(8) 0.0040(8) 0.0051(8)
C21 0.037(2) 0.103(4) 0.064(3) 0.044(3) 0.0261(19) 0.029(2)
C20 0.055(3) 0.055(3) 0.058(3) 0.014(2) 0.012(2) 0.017(2)
O9 0.0355(13) 0.0241(10) 0.0465(13) 0.0002(10) 0.0112(10) 0.0056(10)

loop_
_atom_type_symbol
_atom_type_description
_atom_type_scat_dispersion_real
_atom_type_scat_dispersion_imag
_atom_type_scat_source
Np Np -11.4937 4.1493 'International Tables Vol C Tables 4.2.6.8 and 6.1.1.4'
N N 0.0061 0.0033 'International Tables Vol C Tables 4.2.6.8 and 6.1.1.4'
C C 0.0033 0.0016 'International Tables Vol C Tables 4.2.6.8 and 6.1.1.4'
O O 0.0106 0.0060 'International Tables Vol C Tables 4.2.6.8 and 6.1.1.4'
H H 0.0000 0.0000 'International Tables Vol C Tables 4.2.6.8 and 6.1.1.4'

loop_
_geom_angle_atom_site_label_1
_geom_angle_atom_site_label_2
_geom_angle_atom_site_label_3
_geom_angle
_geom_angle_site_symmetry_1
_geom_angle_site_symmetry_3
_geom_angle_publ_flag
O2 Np1 O1 178.54(7) . . ?
O2 Np1 O5 95.84(7) . . ?
O1 Np1 O5 85.56(7) . . ?
O2 Np1 O6 90.14(7) . . ?
O1 Np1 O6 90.84(6) . . ?
O5 Np1 O6 65.21(5) . . ?
O2 Np1 N3 93.07(7) . . ?
O1 Np1 N3 85.53(7) . . ?
O5 Np1 N3 145.88(6) . . ?
O6 Np1 N3 147.74(6) . . ?
O2 Np1 N1 85.42(7) . . ?
O1 Np1 N1 94.59(7) . . ?
O5 Np1 N1 73.21(6) . . ?
O6 Np1 N1 137.48(6) . . ?
N3 Np1 N1 74.77(6) . . ?
O2 Np1 N5 90.34(7) . . ?
O1 Np1 N5 88.91(7) . . ?
O5 Np1 N5 137.83(6) . . ?
O6 Np1 N5 73.12(6) . . ?
N3 Np1 N5 74.77(7) . . ?
N1 Np1 N5 148.96(6) . . ?
O3 Np2 O4 177.06(6) . . ?
O3 Np2 O7 91.99(7) . . ?
O4 Np2 O7 89.77(7) . . ?
O3 Np2 O8 95.74(7) . . ?
O4 Np2 O8 87.14(7) . . ?
O7 Np2 O8 64.93(5) . . ?
O3 Np2 N7 84.53(7) . . ?
O4 Np2 N7 95.82(7) . . ?
O7 Np2 N7 136.30(6) . . ?
O8 Np2 N7 72.10(6) . . ?
O3 Np2 N9 91.68(7) . . ?
O4 Np2 N9 85.59(7) . . ?
O7 Np2 N9 148.69(6) . . ?
O8 Np2 N9 145.34(6) . . ?
N7 Np2 N9 75.01(6) . . ?
O3 Np2 N11 88.34(7) . . ?
O4 Np2 N11 90.03(7) . . ?
O7 Np2 N11 70.38(6) . . ?
O8 Np2 N11 135.21(6) . . ?
N7 Np2 N11 152.47(6) . . ?
N9 Np2 N11 78.67(6) . . ?
C34 O5 Np1 120.70(15) . . ?
C35 O6 Np1 119.71(14) . . ?
C34 O7 Np2 121.12(14) . . ?
C35 O8 Np2 120.26(15) . . ?
C1 N1 C3 105.0(2) . . ?
C1 N1 Np1 129.92(17) . . ?
C3 N1 Np1 124.91(16) . . ?
C1 N2 C2 107.4(2) . . ?
C4 N3 C6 105.7(2) . . ?
C4 N3 Np1 127.49(16) . . ?
C6 N3 Np1 125.45(15) . . ?
C4 N4 C5 107.6(2) . . ?
C7 N5 C9 105.3(2) . . ?
C7 N5 Np1 123.17(17) . . ?
C9 N5 Np1 130.79(16) . . ?
C7 N6 C8 107.8(2) . . ?
C12 N7 C10 105.0(2) . . ?
C12 N7 Np2 130.24(18) . . ?
C10 N7 Np2 124.64(16) . . ?
C11 N8 C12 108.1(2) . . ?
C13 N9 C15 105.4(2) . . ?
C13 N9 Np2 128.44(17) . . ?
C15 N9 Np2 125.58(15) . . ?
C13 N10 C14 107.6(2) . . ?
C18 N11 C16 104.5(2) . . ?
C18 N11 Np2 125.33(15) . . ?
C16 N11 Np2 130.11(16) . . ?
C18 N12 C17 108.1(2) . . ?
C20 N13 C19 107.7(3) . . ?
C21 N14 C19 106.1(3) . . ?
C22 N15 C23 107.1(2) . . ?
C22 N16 C24 105.0(2) . . ?
C26 N17 C27 105.8(2) . . ?
C26 N18 C25 108.5(2) . . ?
C28 N19 C30 105.1(2) . . ?
C28 N20 C29 107.1(2) . . ?
C32 N21 C31 107.6(2) . . ?
C32 N22 C33 105.4(2) . . ?
C9 C8 N6 105.7(2) . . ?
N8 C11 C10 106.2(3) . . ?
C16 C17 N12 105.5(2) . . ?
C25 C27 N17 109.6(3) . . ?
C31 C33 N22 109.9(3) . . ?
N1 C1 N2 112.0(2) . . ?
N2 C2 C3 105.9(2) . . ?
C2 C3 N1 109.7(2) . . ?
N3 C4 N4 110.9(2) . . ?
C6 C5 N4 106.2(2) . . ?
C5 C6 N3 109.5(2) . . ?
C8 C9 N5 109.9(2) . . ?
N5 C7 N6 111.4(2) . . ?
C11 C10 N7 109.6(2) . . ?
N7 C12 N8 111.1(2) . . ?
N9 C13 N10 111.4(2) . . ?
N10 C14 C15 106.6(2) . . ?
C14 C15 N9 108.9(2) . . ?
C17 C16 N11 110.5(2) . . ?
N11 C18 N12 111.4(2) . . ?
N14 C19 N13 103.5(3) . . ?
N16 C22 N15 112.2(2) . . ?
C24 C23 N15 105.7(2) . . ?
C23 C24 N16 109.9(2) . . ?
C27 C25 N18 105.9(3) . . ?
N17 C26 N18 110.2(3) . . ?
N19 C28 N20 111.9(3) . . ?
C30 C29 N20 105.7(2) . . ?
C29 C30 N19 110.2(3) . . ?
C33 C31 N21 106.3(3) . . ?
N22 C32 N21 110.8(2) . . ?
O5 C34 O7 126.9(2) . . ?
O5 C34 C35 117.14(19) . . ?
O7 C34 C35 115.9(2) . . ?
O8 C35 O6 126.5(2) . . ?
O8 C35 C34 117.06(19) . . ?
O6 C35 C34 116.48(19) . . ?
C20 C21 N14 111.7(4) . . ?
C21 C20 N13 111.0(4) . . ?

loop_
_geom_bond_atom_site_label_1
_geom_bond_atom_site_label_2
_geom_bond_distance
_geom_bond_site_symmetry_2
_geom_bond_publ_flag
Np1 O2 1.8316(16) . ?
Np1 O1 1.8501(16) . ?
Np1 O5 2.4783(16) . ?
Np1 O6 2.5004(15) . ?
Np1 N3 2.5254(18) . ?
Np1 N1 2.540(2) . ?
Np1 N5 2.542(2) . ?
Np2 O3 1.8240(16) . ?
Np2 O4 1.8602(16) . ?
Np2 O7 2.4726(15) . ?
Np2 O8 2.4954(16) . ?
Np2 N7 2.528(2) . ?
Np2 N9 2.5356(18) . ?
Np2 N11 2.583(2) . ?
O5 C34 1.246(2) . ?
O6 C35 1.265(2) . ?
O7 C34 1.258(2) . ?
O8 C35 1.245(2) . ?
N1 C1 1.321(3) . ?
N1 C3 1.376(3) . ?
N2 C1 1.340(3) . ?
N2 C2 1.362(3) . ?
N3 C4 1.326(3) . ?
N3 C6 1.379(3) . ?
N4 C4 1.347(3) . ?
N4 C5 1.369(4) . ?
N5 C7 1.321(3) . ?
N5 C9 1.375(3) . ?
N6 C7 1.339(3) . ?
N6 C8 1.367(3) . ?
N7 C12 1.320(3) . ?
N7 C10 1.381(3) . ?
N8 C11 1.343(4) . ?
N8 C12 1.350(4) . ?
N9 C13 1.324(3) . ?
N9 C15 1.380(3) . ?
N10 C13 1.339(3) . ?
N10 C14 1.354(4) . ?
N11 C18 1.330(3) . ?
N11 C16 1.380(3) . ?
N12 C18 1.341(3) . ?
N12 C17 1.363(3) . ?
N13 C20 1.278(5) . ?
N13 C19 1.396(5) . ?
N14 C21 1.307(4) . ?
N14 C19 1.393(4) . ?
N15 C22 1.346(3) . ?
N15 C23 1.368(3) . ?
N16 C22 1.308(3) . ?
N16 C24 1.380(3) . ?
N17 C26 1.338(3) . ?
N17 C27 1.389(3) . ?
N18 C26 1.348(3) . ?
N18 C25 1.375(4) . ?
N19 C28 1.314(4) . ?
N19 C30 1.373(4) . ?
N20 C28 1.346(3) . ?
N20 C29 1.373(4) . ?
N21 C32 1.345(3) . ?
N21 C31 1.366(4) . ?
N22 C32 1.328(3) . ?
N22 C33 1.376(3) . ?
C8 C9 1.361(3) . ?
C11 C10 1.362(4) . ?
C17 C16 1.359(4) . ?
C27 C25 1.359(4) . ?
C33 C31 1.348(4) . ?
C2 C3 1.369(4) . ?
C5 C6 1.358(3) . ?
C14 C15 1.364(3) . ?
C23 C24 1.364(3) . ?
C29 C30 1.360(4) . ?
C34 C35 1.550(3) . ?
C21 C20 1.248(6) . ?
